data_1562247
loop_
_publ_author_name
'Chen, Mao-Long'
'Shi, Yan-Ru'
'Yang, Yu-Chen'
'Zhou, Zhao-Hui'

_publ_section_title
;
 Acidic 1,3-propanediaminetetraacetato lanthanides with luminescent and
 catalytic ester hydrolysis properties
;
_journal_name_full 'Journal of Solid State Chemistry'
_journal_page_first 265
_journal_page_last 273
_journal_paper_doi 10.1016/j.jssc.2014.07.037
_journal_volume 219
_journal_year 2014
_chemical_formula_moiety 'C11 H27 N2 O13 Pr, 2(Cl), 2(H2 O), 1(O)'
_chemical_formula_sum 'C11 H33 Cl2 N2 O16 Pr'
_chemical_formula_weight 661.20
_space_group_crystal_system monoclinic
_space_group_IT_number 14
_space_group_name_Hall '-P 2yn'
_space_group_name_H-M_alt 'P 1 21/n 1'
_atom_sites_solution_hydrogens geom
_atom_sites_solution_primary direct
_atom_sites_solution_secondary difmap
_cell_angle_alpha 90.00
_cell_angle_beta 91.386(4)
_cell_angle_gamma 90.00
_cell_formula_units_Z 4
_cell_length_a 10.0547(5)
_cell_length_b 23.4124(11)
_cell_length_c 10.0880(5)
_cell_measurement_temperature 173(2)
_cell_volume 2374.1(2)
_computing_molecular_graphics
;
O. V. Dolomanov, L. J. Bourhis, R. J. Gildea, J. A. K. Howard and H. Puschmann,
OLEX2: a complete structure solution, refinement and analysis program.
J. Appl. Cryst. (2009). 42, 339-341.
;
_computing_publication_material
;
O. V. Dolomanov, L. J. Bourhis, R. J. Gildea, J. A. K. Howard and H. Puschmann,
OLEX2: a complete structure solution, refinement and analysis program.
J. Appl. Cryst. (2009). 42, 339-341.
;
_computing_structure_refinement
;
XL, G.M. Sheldrick, Acta Cryst.
(2008). A64, 112-122
;
_computing_structure_solution 'SHELXS-97 (Sheldrick, 1990)'
_diffrn_ambient_temperature 173.15
_diffrn_measured_fraction_theta_full 0.987
_diffrn_measured_fraction_theta_max 0.987
_diffrn_radiation_monochromator graphite
_diffrn_radiation_type 'MO K\a'
_diffrn_radiation_wavelength 0.71073
_diffrn_reflns_av_R_equivalents 0.0869
_diffrn_reflns_av_unetI/netI 0.0772
_diffrn_reflns_limit_h_max 11
_diffrn_reflns_limit_h_min -13
_diffrn_reflns_limit_k_max 30
_diffrn_reflns_limit_k_min -30
_diffrn_reflns_limit_l_max 9
_diffrn_reflns_limit_l_min -13
_diffrn_reflns_number 25225
_diffrn_reflns_theta_full 27.50
_diffrn_reflns_theta_max 27.50
_diffrn_reflns_theta_min 2.67
_diffrn_source 'fine-focus sealed tube'
_diffrn_source_current n/a
_diffrn_source_voltage n/a
_exptl_absorpt_coefficient_mu 2.352
_exptl_absorpt_correction_T_max 0.7988
_exptl_absorpt_correction_T_min 0.5388
_exptl_absorpt_correction_type multi-scan
_exptl_absorpt_process_details
;
CrysAlisPro, Oxford Diffraction Ltd.,
Version 1.171.34.44 (release 25-10-2010 CrysAlis171 .NET)
(compiled Oct 25 2010,18:11:34)
Empirical absorption correction using spherical harmonics,
 implemented in SCALE3 ABSPACK scaling algorithm.
;
_exptl_crystal_density_diffrn 1.850
_exptl_crystal_density_method 'not measured'
_exptl_crystal_F_000 1336
_exptl_crystal_size_max 0.30
_exptl_crystal_size_mid 0.20
_exptl_crystal_size_min 0.10
_refine_diff_density_max 1.316
_refine_diff_density_min -1.753
_refine_diff_density_rms 0.181
_refine_ls_extinction_method none
_refine_ls_goodness_of_fit_ref 1.170
_refine_ls_hydrogen_treatment mixed
_refine_ls_matrix_type full
_refine_ls_number_parameters 321
_refine_ls_number_reflns 5379
_refine_ls_number_restraints 9
_refine_ls_restrained_S_all 1.169
_refine_ls_R_factor_all 0.0754
_refine_ls_R_factor_gt 0.0575
_refine_ls_shift/su_max 0.001
_refine_ls_shift/su_mean 0.000
_refine_ls_structure_factor_coef Fsqd
_refine_ls_weighting_details 'calc w=1/[\s^2^(Fo^2^)+(0.0163P)^2^+14.6985P] where P=(Fo^2^+2Fc^2^)/3'
_refine_ls_weighting_scheme calc
_refine_ls_wR_factor_gt 0.1076
_refine_ls_wR_factor_ref 0.1143
_reflns_number_gt 4424
_reflns_number_total 5379
_reflns_threshold_expression >2sigma(I)
_cod_data_source_file JSSC-2014-219-265.cif
_cod_data_source_block 3
_cod_database_code 1562247

loop_
_space_group_symop_id
_space_group_symop_operation_xyz
1 'x, y, z'
2 '-x+1/2, y+1/2, -z+1/2'
3 '-x, -y, -z'
4 'x-1/2, -y-1/2, z-1/2'

loop_
_atom_site_label
_atom_site_type_symbol
_atom_site_fract_x
_atom_site_fract_y
_atom_site_fract_z
_atom_site_U_iso_or_equiv
_atom_site_adp_type
_atom_site_occupancy
_atom_site_symmetry_multiplicity
_atom_site_calc_flag
_atom_site_refinement_flags
_atom_site_disorder_assembly
_atom_site_disorder_group
Pr1 Pr -0.84363(3) 0.205380(14) 0.93733(4) 0.00998(10) Uani 1 1 d . . .
Cl1 Cl -0.78972(17) 0.36849(7) 1.22404(18) 0.0210(4) Uani 1 1 d . . .
Cl2 Cl -0.31923(19) 0.45556(8) 0.7723(2) 0.0287(4) Uani 1 1 d . . .
C1 C -0.4765(6) 0.3419(3) 0.9596(7) 0.0130(13) Uani 1 1 d . . .
H1A H -0.4000 0.3346 1.0209 0.016 Uiso 1 1 calc R . .
H1B H -0.4409 0.3574 0.8763 0.016 Uiso 1 1 calc R . .
C2 C -0.5452(6) 0.2855(3) 0.9291(6) 0.0117(13) Uani 1 1 d . . .
C3 C -0.4843(7) 0.4303(3) 1.0943(7) 0.0150(14) Uani 1 1 d . . .
H3A H -0.5446 0.4620 1.1175 0.018 Uiso 1 1 calc R . .
H3B H -0.4166 0.4460 1.0345 0.018 Uiso 1 1 calc R . .
C4 C -0.4145(6) 0.4098(3) 1.2195(7) 0.0131(13) Uani 1 1 d . . .
C5 C -0.8567(6) 0.3416(3) 0.5726(6) 0.0119(13) Uani 1 1 d . . .
H5A H -0.7708 0.3566 0.5415 0.014 Uiso 1 1 calc R . .
H5B H -0.9151 0.3353 0.4936 0.014 Uiso 1 1 calc R . .
C6 C -0.8319(6) 0.2847(3) 0.6401(6) 0.0115(13) Uani 1 1 d . . .
C7 C -0.9939(7) 0.4288(3) 0.5779(7) 0.0170(15) Uani 1 1 d . . .
H7A H -0.9334 0.4446 0.5112 0.020 Uiso 1 1 calc R . .
H7B H -1.0193 0.4606 0.6368 0.020 Uiso 1 1 calc R . .
C8 C -1.1161(6) 0.4077(3) 0.5077(7) 0.0142(14) Uani 1 1 d . . .
C9 C -0.6481(6) 0.4182(3) 0.9183(7) 0.0140(14) Uani 1 1 d . . .
H9A H -0.5891 0.4407 0.8609 0.017 Uiso 1 1 calc R . .
H9B H -0.7061 0.4454 0.9650 0.017 Uiso 1 1 calc R . .
C10 C -0.7344(6) 0.3793(3) 0.8316(7) 0.0118(13) Uani 1 1 d . . .
H10A H -0.7925 0.3555 0.8869 0.014 Uiso 1 1 calc R . .
H10B H -0.6783 0.3539 0.7780 0.014 Uiso 1 1 calc R . .
C11 C -0.8182(6) 0.4186(3) 0.7416(7) 0.0147(14) Uani 1 1 d . . .
H11A H -0.8648 0.4468 0.7969 0.018 Uiso 1 1 calc R . .
H11B H -0.7587 0.4398 0.6823 0.018 Uiso 1 1 calc R . .
N1 N -0.5633(5) 0.3862(2) 1.0200(5) 0.0104(11) Uani 1 1 d . . .
H1 H -0.6195 0.3683 1.0789 0.012 Uiso 1 1 calc R . .
N2 N -0.9193(5) 0.3859(2) 0.6587(6) 0.0116(11) Uani 1 1 d . . .
H2 H -0.9780 0.3679 0.7150 0.014 Uiso 1 1 calc R . .
O1W O -0.6727(4) 0.18137(19) 0.7666(5) 0.0161(10) Uani 1 1 d . . .
H1WA H -0.6618 0.1454 0.7644 0.024 Uiso 1 1 d R . .
H1WB H -0.7001 0.1931 0.6908 0.024 Uiso 1 1 d R . .
O1 O -0.6534(4) 0.27484(18) 0.9842(5) 0.0133(10) Uani 1 1 d . . .
O2W O -0.9496(5) 0.1250(2) 1.0601(5) 0.0247(12) Uani 1 1 d . . .
H2WA H -0.8895 0.1064 1.1036 0.037 Uiso 1 1 d R . .
H2WB H -1.0061 0.1384 1.1145 0.037 Uiso 1 1 d R . .
O2 O -0.4857(4) 0.25337(19) 0.8512(5) 0.0184(10) Uani 1 1 d . . .
O3W O -1.0906(4) 0.2106(2) 0.8934(5) 0.0179(10) Uani 1 1 d . . .
H3WA H -1.1179 0.1788 0.8618 0.027 Uiso 1 1 d R . .
H3WB H -1.1298 0.2174 0.9658 0.027 Uiso 1 1 d R . .
O3 O -0.4303(4) 0.36086(19) 1.2597(5) 0.0167(10) Uani 1 1 d . . .
O4W O -0.9523(4) 0.2928(2) 1.0253(5) 0.0182(10) Uani 1 1 d . . .
H4WA H -1.0170 0.3021 0.9740 0.027 Uiso 1 1 d R . .
H4WB H -0.9808 0.2859 1.1023 0.027 Uiso 1 1 d R . .
O4 O -0.3457(6) 0.4488(2) 1.2722(6) 0.0395(17) Uani 1 1 d . . .
H4 H -0.2905 0.4345 1.3264 0.059 Uiso 1 1 calc R . .
O5W O -0.7901(5) 0.2185(2) 1.1880(5) 0.0193(11) Uani 1 1 d . . .
H5WA H -0.7518 0.2511 1.2016 0.029 Uiso 1 1 d R . .
H5WB H -0.8669 0.2337 1.2312 0.029 Uiso 1 1 d R . .
O5 O -0.8830(4) 0.27442(18) 0.7485(5) 0.0128(9) Uani 1 1 d . . .
O6 O -0.7596(4) 0.25086(19) 0.5760(5) 0.0170(10) Uani 1 1 d . . .
O6W O -1.1097(5) 0.3543(2) 0.8456(6) 0.0301(13) Uani 1 1 d G . .
H6WA H -1.1780 0.3466 0.7977 0.045 Uiso 1 1 d G . .
H6WB H -1.1254 0.3832 0.8938 0.045 Uiso 1 1 d G . .
O7 O -1.1590(4) 0.35892(18) 0.5246(5) 0.0154(10) Uani 1 1 d . . .
O7W O -0.6496(6) 0.4423(2) 0.4455(6) 0.0369(14) Uani 1 1 d D . .
O8 O -1.1690(5) 0.4469(2) 0.4340(6) 0.0283(13) Uani 1 1 d . . .
O8W O -1.1407(14) 0.4119(5) 1.0833(14) 0.028(3) Uani 0.40 1 d P . .
O8W' O -0.9461(16) 0.4847(7) 1.1612(18) 0.017(3) Uani 0.30 1 d PU . .
O8W" O -0.9702(15) 0.5035(7) 1.0908(19) 0.022(4) Uani 0.30 1 d P . .
H7WA H -0.638(7) 0.472(2) 0.492(7) 0.033 Uiso 1 1 d D . .
H7WB H -0.584(5) 0.420(2) 0.459(8) 0.033 Uiso 1 1 d D . .

loop_
_atom_site_aniso_label
_atom_site_aniso_U_11
_atom_site_aniso_U_22
_atom_site_aniso_U_33
_atom_site_aniso_U_23
_atom_site_aniso_U_13
_atom_site_aniso_U_12
Pr1 0.01083(16) 0.00878(17) 0.01036(17) -0.00020(14) 0.00105(12) -0.00024(14)
Cl1 0.0196(8) 0.0246(9) 0.0189(9) -0.0003(7) 0.0002(7) -0.0009(7)
Cl2 0.0352(10) 0.0202(9) 0.0313(11) -0.0028(8) 0.0110(9) -0.0016(8)
C1 0.009(3) 0.014(3) 0.015(4) -0.001(3) 0.000(3) 0.002(2)
C2 0.013(3) 0.010(3) 0.012(3) 0.001(2) -0.001(2) 0.003(2)
C3 0.018(3) 0.013(3) 0.013(4) -0.002(3) -0.007(3) -0.002(3)
C4 0.009(3) 0.017(3) 0.014(3) 0.003(3) -0.001(3) 0.001(2)
C5 0.013(3) 0.012(3) 0.010(3) -0.002(2) -0.002(3) 0.001(2)
C6 0.008(3) 0.013(3) 0.013(3) -0.001(2) -0.005(2) -0.001(2)
C7 0.020(3) 0.008(3) 0.022(4) 0.002(3) -0.011(3) 0.000(3)
C8 0.016(3) 0.015(3) 0.012(3) -0.001(3) -0.002(3) -0.002(3)
C9 0.011(3) 0.015(3) 0.016(4) 0.002(3) -0.006(3) 0.002(2)
C10 0.010(3) 0.011(3) 0.014(3) 0.000(3) -0.008(3) -0.003(2)
C11 0.014(3) 0.011(3) 0.018(4) -0.002(3) -0.011(3) 0.000(2)
N1 0.007(2) 0.012(3) 0.012(3) 0.003(2) -0.002(2) -0.002(2)
N2 0.015(3) 0.003(2) 0.017(3) 0.005(2) -0.003(2) -0.002(2)
O1W 0.020(2) 0.011(2) 0.017(3) -0.0003(19) 0.001(2) 0.0041(18)
O1 0.016(2) 0.010(2) 0.014(2) -0.0011(18) -0.0001(19) 0.0000(17)
O2W 0.023(3) 0.023(3) 0.029(3) 0.008(2) 0.003(2) -0.002(2)
O2 0.016(2) 0.018(2) 0.021(3) -0.004(2) 0.006(2) -0.0034(19)
O3W 0.016(2) 0.019(3) 0.019(3) -0.008(2) 0.0044(19) -0.0044(19)
O3 0.018(2) 0.016(2) 0.016(3) 0.0042(19) 0.001(2) 0.0024(19)
O4W 0.015(2) 0.022(2) 0.017(3) -0.001(2) 0.0018(19) -0.003(2)
O4 0.050(4) 0.019(3) 0.047(4) 0.008(3) -0.041(3) -0.011(3)
O5W 0.018(2) 0.023(3) 0.017(3) -0.002(2) 0.001(2) 0.0025(19)
O5 0.012(2) 0.012(2) 0.014(2) 0.0014(18) 0.0040(19) 0.0001(17)
O6 0.019(2) 0.017(2) 0.015(3) 0.0039(19) 0.001(2) 0.0024(19)
O6W 0.024(3) 0.037(3) 0.029(3) 0.007(3) 0.003(2) 0.004(2)
O7 0.018(2) 0.012(2) 0.015(3) 0.0000(18) -0.002(2) -0.0049(19)
O7W 0.042(3) 0.029(3) 0.039(4) 0.008(3) 0.007(3) 0.005(3)
O8 0.031(3) 0.017(3) 0.036(3) 0.006(2) -0.021(3) -0.003(2)
O8W 0.041(8) 0.022(7) 0.022(8) 0.001(6) 0.008(6) 0.013(6)
O8W' 0.017(4) 0.017(4) 0.018(4) -0.001(2) 0.000(2) 0.000(2)
O8W" 0.011(8) 0.020(9) 0.034(11) 0.003(8) 0.000(7) -0.004(6)

loop_
_atom_type_symbol
_atom_type_description
_atom_type_scat_dispersion_real
_atom_type_scat_dispersion_imag
_atom_type_scat_source
C C 0.0033 0.0016 'International Tables Vol C Tables 4.2.6.8 and 6.1.1.4'
H H 0.0000 0.0000 'International Tables Vol C Tables 4.2.6.8 and 6.1.1.4'
Cl Cl 0.1484 0.1585 'International Tables Vol C Tables 4.2.6.8 and 6.1.1.4'
N N 0.0061 0.0033 'International Tables Vol C Tables 4.2.6.8 and 6.1.1.4'
O O 0.0106 0.0060 'International Tables Vol C Tables 4.2.6.8 and 6.1.1.4'
Pr Pr -0.2180 2.8214 'International Tables Vol C Tables 4.2.6.8 and 6.1.1.4'

loop_
_geom_angle_atom_site_label_1
_geom_angle_atom_site_label_2
_geom_angle_atom_site_label_3
_geom_angle
_geom_angle_site_symmetry_1
_geom_angle_site_symmetry_3
O1W Pr1 O1 75.42(15) . .
O1W Pr1 O5W 124.29(14) . .
O1W Pr1 O7 66.39(15) . 4_666
O1 Pr1 O5W 66.77(15) . .
O2W Pr1 O1W 118.34(16) . .
O2W Pr1 O1 135.61(15) . .
O2W Pr1 O3W 72.14(16) . .
O2W Pr1 O3 75.18(17) . 4_565
O2W Pr1 O5W 71.79(16) . .
O2W Pr1 O5 142.56(15) . .
O2W Pr1 O7 72.45(16) . 4_666
O3W Pr1 O1W 125.17(15) . .
O3W Pr1 O1 137.40(14) . .
O3W Pr1 O5W 110.30(15) . .
O3W Pr1 O5 72.53(15) . .
O3W Pr1 O7 143.39(15) . 4_666
O3 Pr1 O1W 66.80(15) 4_565 .
O3 Pr1 O1 140.67(16) 4_565 .
O3 Pr1 O3W 65.15(15) 4_565 .
O3 Pr1 O5W 146.15(15) 4_565 .
O3 Pr1 O5 79.13(14) 4_565 .
O3 Pr1 O7 96.89(14) 4_565 4_666
O4W Pr1 O1W 137.43(15) . .
O4W Pr1 O1 75.13(14) . .
O4W Pr1 O2W 104.21(16) . .
O4W Pr1 O3W 65.40(14) . .
O4W Pr1 O3 127.85(14) . 4_565
O4W Pr1 O5W 68.75(15) . .
O4W Pr1 O5 71.37(15) . .
O4W Pr1 O7 133.50(15) . 4_666
O5 Pr1 O1W 74.01(14) . .
O5 Pr1 O1 80.47(14) . .
O5 Pr1 O5W 133.32(14) . .
O5 Pr1 O7 138.08(15) . 4_666
O7 Pr1 O1 76.93(13) 4_666 .
O7 Pr1 O5W 66.30(15) 4_666 .
N1 C1 C2 114.8(5) . .
O1 C2 C1 118.5(6) . .
O2 C2 C1 115.4(6) . .
O2 C2 O1 126.1(6) . .
N1 C3 C4 115.6(5) . .
O3 C4 C3 120.8(6) . .
O3 C4 O4 127.8(6) . .
O4 C4 C3 111.3(6) . .
N2 C5 C6 114.5(5) . .
O5 C6 C5 120.0(6) . .
O5 C6 O6 125.7(6) . .
O6 C6 C5 114.3(6) . .
N2 C7 C8 115.9(5) . .
O7 C8 C7 121.9(6) . .
O7 C8 O8 126.7(6) . .
O8 C8 C7 111.3(5) . .
N1 C9 C10 113.4(5) . .
C9 C10 C11 106.2(5) . .
N2 C11 C10 112.2(5) . .
C1 N1 C9 113.0(5) . .
C3 N1 C1 112.0(5) . .
C3 N1 C9 106.4(5) . .
C5 N2 C11 112.6(5) . .
C7 N2 C5 111.3(5) . .
C7 N2 C11 106.6(4) . .
C2 O1 Pr1 134.3(4) . .
C4 O3 Pr1 140.1(4) . 4_666
C6 O5 Pr1 136.7(4) . .
C8 O7 Pr1 139.3(4) . 4_565

loop_
_geom_bond_atom_site_label_1
_geom_bond_atom_site_label_2
_geom_bond_distance
_geom_bond_site_symmetry_2
Pr1 O1W 2.526(5) .
Pr1 O1 2.547(4) .
Pr1 O2W 2.504(5) .
Pr1 O3W 2.514(4) .
Pr1 O3 2.510(4) 4_565
Pr1 O4W 2.493(5) .
Pr1 O5W 2.591(5) .
Pr1 O5 2.522(4) .
Pr1 O7 2.532(4) 4_666
C1 C2 1.518(8) .
C1 N1 1.495(8) .
C2 O1 1.259(8) .
C2 O2 1.251(8) .
C3 C4 1.508(9) .
C3 N1 1.493(7) .
C4 O3 1.227(8) .
C4 O4 1.256(8) .
C5 C6 1.513(8) .
C5 N2 1.501(8) .
C6 O5 1.243(8) .
C6 O6 1.265(8) .
C7 C8 1.488(8) .
C7 N2 1.486(7) .
C8 O7 1.234(7) .
C8 O8 1.287(8) .
C9 C10 1.521(8) .
C9 N1 1.516(7) .
C10 C11 1.530(8) .
C11 N2 1.509(7) .
O3 Pr1 2.510(4) 4_666
O7 Pr1 2.532(4) 4_565
O8W' O8W" 0.86(2) .
